data_2239253
loop_
_publ_author_name
'Zaki, Mohamed'
'Benharref, Ahmed'
'El Ammari, Lahcen'
'Saadi, Mohamed'
'Berraho, Moha'

_publ_section_title
;
 1-[(1<i>S</i>,6<i>R</i>,7<i>S</i>,9<i>R</i>)-8,8-Dibromo-5,5,9-trimethyltricyclo[4.4.0.1^7,9^]decan-1-yl]ethanone
;
_journal_coeditor_code BT6967
_journal_issue 4
_journal_name_full 'Acta Crystallographica Section E'
_journal_page_first o444
_journal_paper_doi 10.1107/S1600536814005431
_journal_volume 70
_journal_year 2014
_chemical_formula_iupac 'C16 H24 Br2 O'
_chemical_formula_moiety 'C16 H24 Br2 O'
_chemical_formula_sum 'C16 H24 Br2 O'
_chemical_formula_weight 392.17
_chemical_name_systematic
1-[(1<i>S</i>,6<i>R</i>,7<i>S</i>,9<i>R</i>)-8,8-Dibromo-5,5,9-trimethyltricyclo[4.4.0.1^7,9^]decan-1-yl]ethanone
_space_group_crystal_system orthorhombic
_space_group_IT_number 19
_space_group_name_Hall 'P 2ac 2ab'
_space_group_name_H-M_alt 'P 21 21 21'
_symmetry_space_group_name_Hall 'P 2ac 2ab'
_symmetry_space_group_name_H-M 'P 21 21 21'
_atom_sites_solution_hydrogens geom
_atom_sites_solution_primary direct
_atom_sites_solution_secondary difmap
_audit_creation_method SHELXL-97
_cell_angle_alpha 90.00
_cell_angle_beta 90.00
_cell_angle_gamma 90.00
_cell_formula_units_Z 8
_cell_length_a 13.5013(19)
_cell_length_b 14.042(2)
_cell_length_c 17.213(3)
_cell_measurement_reflns_used 6542
_cell_measurement_temperature 298(2)
_cell_measurement_theta_max 26.4
_cell_measurement_theta_min 2.4
_cell_volume 3263.3(9)
_computing_cell_refinement 'SAINT (Bruker, 2009)'
_computing_data_collection 'APEX2 (Bruker, 2009)'
_computing_data_reduction 'SAINT (Bruker, 2009)'
_computing_molecular_graphics 'ORTEP-3 for Windows (Farrugia, 2012)'
_computing_publication_material 'WinGX (Farrugia, 2012)'
_computing_structure_refinement 'SHELXL97 (Sheldrick, 2008)'
_computing_structure_solution 'SHELXS97 (Sheldrick, 2008)'
_diffrn_ambient_temperature 298(2)
_diffrn_measured_fraction_theta_full 0.999
_diffrn_measured_fraction_theta_max 0.999
_diffrn_measurement_device_type 'Bruker X8 APEX CCD area-detector'
_diffrn_measurement_method '\f and \w scans'
_diffrn_radiation_monochromator graphite
_diffrn_radiation_source 'fine-focus sealed tube'
_diffrn_radiation_type MoK\a
_diffrn_radiation_wavelength 0.71073
_diffrn_reflns_av_R_equivalents 0.0398
_diffrn_reflns_av_sigmaI/netI 0.0559
_diffrn_reflns_limit_h_max 16
_diffrn_reflns_limit_h_min -15
_diffrn_reflns_limit_k_max 17
_diffrn_reflns_limit_k_min -12
_diffrn_reflns_limit_l_max 21
_diffrn_reflns_limit_l_min -17
_diffrn_reflns_number 22468
_diffrn_reflns_theta_full 26.37
_diffrn_reflns_theta_max 26.37
_diffrn_reflns_theta_min 2.37
_exptl_absorpt_coefficient_mu 4.960
_exptl_absorpt_correction_T_max 0.7466
_exptl_absorpt_correction_T_min 0.5573
_exptl_absorpt_correction_type multi-scan
_exptl_absorpt_process_details
;
(SADABS; Bruker, 2009)
;
_exptl_crystal_colour colourless
_exptl_crystal_density_diffrn 1.596
_exptl_crystal_density_method 'not measured'
_exptl_crystal_description block
_exptl_crystal_F_000 1584
_exptl_crystal_size_max 0.5
_exptl_crystal_size_mid 0.03
_exptl_crystal_size_min 0.03
_refine_diff_density_max 0.267
_refine_diff_density_min -0.390
_refine_ls_abs_structure_details 'Flack & Bernardinelli (2000)'
_refine_ls_abs_structure_Flack -0.005(8)
_refine_ls_extinction_method none
_refine_ls_goodness_of_fit_ref 1.020
_refine_ls_hydrogen_treatment constr
_refine_ls_matrix_type full
_refine_ls_number_parameters 351
_refine_ls_number_reflns 6540
_refine_ls_number_restraints 0
_refine_ls_restrained_S_all 1.020
_refine_ls_R_factor_all 0.0497
_refine_ls_R_factor_gt 0.0313
_refine_ls_shift/su_max 0.001
_refine_ls_shift/su_mean 0.000
_refine_ls_structure_factor_coef Fsqd
_refine_ls_weighting_details 'calc w=1/[\s^2^(Fo^2^)+(0.0104P)^2^] where P=(Fo^2^+2Fc^2^)/3'
_refine_ls_weighting_scheme calc
_refine_ls_wR_factor_gt 0.0552
_refine_ls_wR_factor_ref 0.0595
_reflns_number_gt 5262
_reflns_number_total 6542
_reflns_threshold_expression I>2\s(I)
_cod_data_source_file bt6967sup1.cf
_cod_data_source_block I
_cod_original_cell_volume 3263.3(8)
_cod_database_code 2239253
_cod_database_fobs_code 2239253

loop_
_symmetry_equiv_pos_as_xyz
'x, y, z'
'-x+1/2, -y, z+1/2'
'x+1/2, -y+1/2, -z'
'-x, y+1/2, -z+1/2'

loop_
_atom_site_type_symbol
_atom_site_label
_atom_site_fract_x
_atom_site_fract_y
_atom_site_fract_z
_atom_site_U_iso_or_equiv
_atom_site_adp_type
_atom_site_calc_flag
_atom_site_refinement_flags
_atom_site_occupancy
_atom_site_symmetry_multiplicity
C C1 0.7516(2) 1.0732(2) -0.03701(18) 0.0342(8) Uani d . 1 1
C C2 0.6483(3) 1.1166(3) -0.0456(2) 0.0518(10) Uani d . 1 1
H H2A 0.6508 1.1658 -0.0851 0.062 Uiso calc R 1 1
H H2B 0.6032 1.0676 -0.0636 0.062 Uiso calc R 1 1
C C3 0.6068(3) 1.1596(3) 0.0284(2) 0.0628(12) Uani d . 1 1
H H3A 0.6465 1.2142 0.0431 0.075 Uiso calc R 1 1
H H3B 0.5398 1.1815 0.0189 0.075 Uiso calc R 1 1
C C4 0.6060(3) 1.0889(3) 0.0941(2) 0.0544(10) Uani d . 1 1
H H4A 0.5600 1.0379 0.0819 0.065 Uiso calc R 1 1
H H4B 0.5827 1.1202 0.1409 0.065 Uiso calc R 1 1
C C5 0.7090(2) 1.0460(3) 0.10960(19) 0.0394(9) Uani d . 1 1
C C6 0.7513(2) 1.0035(2) 0.03386(15) 0.0250(7) Uani d . 1 1
H H6 0.8204 0.9864 0.0442 0.030 Uiso calc R 1 1
C C7 0.6976(2) 0.9125(2) 0.01156(17) 0.0298(8) Uani d . 1 1
H H7 0.6264 0.9124 0.0228 0.036 Uiso calc R 1 1
C C8 0.7455(2) 0.8170(2) 0.01354(18) 0.0329(8) Uani d . 1 1
C C9 0.7266(2) 0.8636(2) -0.06406(17) 0.0320(8) Uani d . 1 1
C C10 0.8094(2) 0.9159(2) -0.1044(2) 0.0393(9) Uani d . 1 1
H H10A 0.8216 0.8877 -0.1549 0.047 Uiso calc R 1 1
H H10B 0.8696 0.9114 -0.0739 0.047 Uiso calc R 1 1
C C11 0.7797(3) 1.0195(3) -0.11368(18) 0.0435(9) Uani d . 1 1
H H11A 0.7235 1.0225 -0.1488 0.052 Uiso calc R 1 1
H H11B 0.8340 1.0532 -0.1382 0.052 Uiso calc R 1 1
C C12 0.8323(3) 1.1502(3) -0.0304(2) 0.0452(9) Uani d . 1 1
C C13 0.9368(3) 1.1193(3) -0.0122(2) 0.0568(11) Uani d . 1 1
H H13A 0.9824 1.1549 -0.0437 0.085 Uiso calc R 1 1
H H13B 0.9439 1.0526 -0.0231 0.085 Uiso calc R 1 1
H H13C 0.9506 1.1309 0.0417 0.085 Uiso calc R 1 1
C C14 0.7777(3) 1.1229(3) 0.1434(2) 0.0547(11) Uani d . 1 1
H H14A 0.7492 1.1479 0.1902 0.082 Uiso calc R 1 1
H H14B 0.7855 1.1734 0.1062 0.082 Uiso calc R 1 1
H H14C 0.8412 1.0955 0.1547 0.082 Uiso calc R 1 1
C C15 0.6990(3) 0.9672(3) 0.1702(2) 0.0553(11) Uani d . 1 1
H H15A 0.6551 0.9188 0.1512 0.083 Uiso calc R 1 1
H H15B 0.6728 0.9935 0.2175 0.083 Uiso calc R 1 1
H H15C 0.7629 0.9398 0.1802 0.083 Uiso calc R 1 1
C C16 0.6480(3) 0.8239(3) -0.1165(2) 0.0517(10) Uani d . 1 1
H H16A 0.6738 0.7697 -0.1438 0.077 Uiso calc R 1 1
H H16B 0.6282 0.8717 -0.1532 0.077 Uiso calc R 1 1
H H16C 0.5918 0.8049 -0.0861 0.077 Uiso calc R 1 1
Br Br1 0.87872(2) 0.80148(3) 0.05270(2) 0.04524(10) Uani d . 1 1
Br Br2 0.66521(3) 0.71109(3) 0.04601(3) 0.05635(12) Uani d . 1 1
O O1 0.8142(2) 1.23284(19) -0.04537(18) 0.0746(9) Uani d . 1 1
C C17 0.8403(2) 0.5321(2) 0.30776(18) 0.0353(8) Uani d . 1 1
C C18 0.9200(3) 0.4590(3) 0.3290(2) 0.0536(11) Uani d . 1 1
H H18A 0.9638 0.4872 0.3674 0.064 Uiso calc R 1 1
H H18B 0.8881 0.4046 0.3531 0.064 Uiso calc R 1 1
C C19 0.9822(3) 0.4239(3) 0.2615(2) 0.0645(12) Uani d . 1 1
H H19A 1.0214 0.4762 0.2412 0.077 Uiso calc R 1 1
H H19B 1.0274 0.3750 0.2796 0.077 Uiso calc R 1 1
C C20 0.9176(3) 0.3837(3) 0.1974(2) 0.0532(10) Uani d . 1 1
H H20A 0.8836 0.3276 0.2166 0.064 Uiso calc R 1 1
H H20B 0.9593 0.3643 0.1543 0.064 Uiso calc R 1 1
C C21 0.8409(2) 0.4558(2) 0.16839(19) 0.0358(8) Uani d . 1 1
C C22 0.7784(2) 0.4940(2) 0.23762(17) 0.0297(7) Uani d . 1 1
H H22 0.7397 0.5479 0.2178 0.036 Uiso calc R 1 1
C C23 0.7047(2) 0.4204(2) 0.26590(18) 0.0319(8) Uani d . 1 1
H H23 0.7282 0.3544 0.2648 0.038 Uiso calc R 1 1
C C24 0.5956(2) 0.4328(2) 0.25512(19) 0.0365(8) Uani d . 1 1
C C25 0.6391(2) 0.4460(2) 0.33457(19) 0.0331(8) Uani d . 1 1
C C26 0.6622(2) 0.5442(3) 0.3653(2) 0.0411(9) Uani d . 1 1
H H26A 0.6258 0.5554 0.4130 0.049 Uiso calc R 1 1
H H26B 0.6426 0.5920 0.3276 0.049 Uiso calc R 1 1
C C27 0.7733(2) 0.5508(3) 0.38072(18) 0.0437(9) Uani d . 1 1
H H27A 0.7906 0.5052 0.4208 0.052 Uiso calc R 1 1
H H27B 0.7880 0.6139 0.4007 0.052 Uiso calc R 1 1
C C28 0.8851(3) 0.6296(3) 0.2910(2) 0.0501(10) Uani d . 1 1
C C29 0.8180(3) 0.7092(3) 0.2652(2) 0.0614(11) Uani d . 1 1
H H29A 0.8507 0.7691 0.2729 0.092 Uiso calc R 1 1
H H29B 0.7580 0.7077 0.2951 0.092 Uiso calc R 1 1
H H29C 0.8024 0.7014 0.2112 0.092 Uiso calc R 1 1
C C30 0.8932(3) 0.5378(3) 0.1257(2) 0.0517(10) Uani d . 1 1
H H30A 0.9371 0.5699 0.1609 0.078 Uiso calc R 1 1
H H30B 0.8446 0.5820 0.1067 0.078 Uiso calc R 1 1
H H30C 0.9305 0.5128 0.0828 0.078 Uiso calc R 1 1
C C31 0.7714(3) 0.4076(3) 0.1084(2) 0.0541(11) Uani d . 1 1
H H31A 0.8092 0.3880 0.0640 0.081 Uiso calc R 1 1
H H31B 0.7213 0.4521 0.0925 0.081 Uiso calc R 1 1
H H31C 0.7406 0.3530 0.1317 0.081 Uiso calc R 1 1
C C32 0.6193(3) 0.3715(3) 0.3973(2) 0.0520(10) Uani d . 1 1
H H32A 0.5559 0.3833 0.4206 0.078 Uiso calc R 1 1
H H32B 0.6699 0.3751 0.4364 0.078 Uiso calc R 1 1
H H32C 0.6196 0.3091 0.3744 0.078 Uiso calc R 1 1
Br Br3 0.54217(3) 0.53917(3) 0.19802(2) 0.04941(11) Uani d . 1 1
Br Br4 0.51892(3) 0.32022(3) 0.23283(2) 0.06195(13) Uani d . 1 1
O O2 0.9721(2) 0.6461(2) 0.30335(19) 0.0872(10) Uani d . 1 1

loop_
_atom_site_aniso_label
_atom_site_aniso_U_11
_atom_site_aniso_U_22
_atom_site_aniso_U_33
_atom_site_aniso_U_12
_atom_site_aniso_U_13
_atom_site_aniso_U_23
C1 0.0425(19) 0.0318(19) 0.0284(19) -0.0034(16) -0.0046(16) 0.0053(15)
C2 0.060(2) 0.041(2) 0.054(2) 0.0080(18) -0.018(2) 0.009(2)
C3 0.048(2) 0.052(3) 0.089(3) 0.025(2) -0.011(2) -0.007(2)
C4 0.051(2) 0.049(3) 0.063(3) 0.0153(19) 0.011(2) -0.014(2)
C5 0.044(2) 0.040(2) 0.0341(19) 0.0017(17) 0.0072(16) -0.0049(18)
C6 0.0288(15) 0.0211(16) 0.0249(17) 0.0002(13) 0.0003(13) 0.0007(13)
C7 0.0280(17) 0.030(2) 0.0310(18) 0.0021(14) 0.0019(14) -0.0011(14)
C8 0.0285(16) 0.0267(19) 0.0435(19) -0.0038(15) -0.0005(15) 0.0008(15)
C9 0.0354(18) 0.0330(19) 0.0277(18) -0.0013(15) 0.0005(15) -0.0085(15)
C10 0.047(2) 0.041(2) 0.0297(19) -0.0038(16) 0.0077(16) -0.0060(16)
C11 0.056(2) 0.043(2) 0.0315(19) -0.0121(18) 0.0011(17) 0.0059(17)
C12 0.069(3) 0.034(2) 0.033(2) -0.0144(19) 0.0010(19) 0.0014(17)
C13 0.054(2) 0.052(3) 0.064(3) -0.024(2) 0.006(2) 0.001(2)
C14 0.067(3) 0.055(3) 0.042(2) -0.004(2) 0.003(2) -0.0179(19)
C15 0.077(3) 0.060(3) 0.0290(19) -0.002(2) 0.0176(19) -0.001(2)
C16 0.054(2) 0.047(2) 0.054(2) -0.0055(19) -0.0146(19) -0.0152(19)
Br1 0.04248(19) 0.0378(2) 0.0554(2) 0.00669(16) -0.01088(17) 0.00135(19)
Br2 0.0576(2) 0.0342(2) 0.0772(3) -0.01247(18) 0.0117(2) 0.0086(2)
O1 0.108(2) 0.0304(17) 0.086(2) -0.0148(15) -0.0083(19) 0.0137(15)
C17 0.0281(16) 0.042(2) 0.0356(18) -0.0008(16) -0.0081(15) 0.0005(17)
C18 0.045(2) 0.069(3) 0.047(2) 0.005(2) -0.0138(18) 0.007(2)
C19 0.041(2) 0.077(3) 0.075(3) 0.023(2) -0.003(2) 0.012(2)
C20 0.052(2) 0.046(2) 0.061(2) 0.0181(19) 0.015(2) 0.002(2)
C21 0.0389(18) 0.031(2) 0.0372(18) 0.0057(16) 0.0062(16) -0.0015(16)
C22 0.0327(17) 0.0252(18) 0.0312(17) 0.0045(14) 0.0006(14) 0.0011(14)
C23 0.0324(17) 0.0258(19) 0.0374(19) 0.0012(14) -0.0019(15) 0.0062(15)
C24 0.0353(18) 0.0303(19) 0.044(2) -0.0014(15) -0.0059(16) 0.0011(16)
C25 0.0297(17) 0.034(2) 0.0351(18) 0.0026(15) 0.0022(14) 0.0030(16)
C26 0.045(2) 0.045(2) 0.0334(19) 0.0048(18) 0.0052(16) -0.0004(17)
C27 0.052(2) 0.045(2) 0.034(2) -0.0074(18) -0.0054(17) 0.0005(17)
C28 0.049(2) 0.054(3) 0.047(2) -0.018(2) -0.0040(19) -0.0065(19)
C29 0.086(3) 0.036(2) 0.062(2) -0.009(2) -0.003(2) 0.004(2)
C30 0.051(2) 0.053(3) 0.051(2) 0.000(2) 0.0137(19) 0.012(2)
C31 0.061(2) 0.062(3) 0.039(2) 0.001(2) 0.006(2) -0.015(2)
C32 0.055(2) 0.054(2) 0.047(2) 0.006(2) 0.009(2) 0.018(2)
Br3 0.03866(19) 0.0577(3) 0.0519(2) 0.00694(18) -0.00959(18) 0.01018(19)
Br4 0.0534(2) 0.0531(3) 0.0794(3) -0.0209(2) -0.0020(2) -0.0105(2)
O2 0.0579(18) 0.085(2) 0.119(3) -0.0333(18) -0.020(2) 0.004(2)

loop_
_atom_type_symbol
_atom_type_description
_atom_type_scat_dispersion_real
_atom_type_scat_dispersion_imag
_atom_type_scat_source
C C 0.0033 0.0016 'International Tables Vol C Tables 4.2.6.8 and 6.1.1.4'
H H 0.0000 0.0000 'International Tables Vol C Tables 4.2.6.8 and 6.1.1.4'
Br Br -0.2901 2.4595 'International Tables Vol C Tables 4.2.6.8 and 6.1.1.4'
O O 0.0106 0.0060 'International Tables Vol C Tables 4.2.6.8 and 6.1.1.4'

loop_
_geom_angle_atom_site_label_1
_geom_angle_atom_site_label_2
_geom_angle_atom_site_label_3
_geom_angle
C2 C1 C12 111.9(3)
C2 C1 C6 108.8(3)
C12 C1 C6 112.5(3)
C2 C1 C11 109.4(3)
C12 C1 C11 103.3(3)
C6 C1 C11 110.9(3)
C3 C2 C1 114.5(3)
C3 C2 H2A 108.6
C1 C2 H2A 108.6
C3 C2 H2B 108.6
C1 C2 H2B 108.6
H2A C2 H2B 107.6
C4 C3 C2 111.8(3)
C4 C3 H3A 109.3
C2 C3 H3A 109.3
C4 C3 H3B 109.3
C2 C3 H3B 109.3
H3A C3 H3B 107.9
C3 C4 C5 112.4(3)
C3 C4 H4A 109.1
C5 C4 H4A 109.1
C3 C4 H4B 109.1
C5 C4 H4B 109.1
H4A C4 H4B 107.8
C15 C5 C14 107.7(3)
C15 C5 C4 108.8(3)
C14 C5 C4 109.6(3)
C15 C5 C6 109.3(3)
C14 C5 C6 111.6(3)
C4 C5 C6 109.8(3)
C7 C6 C5 111.2(3)
C7 C6 C1 109.3(2)
C5 C6 C1 114.7(3)
C7 C6 H6 107.1
C5 C6 H6 107.1
C1 C6 H6 107.1
C8 C7 C6 123.0(2)
C8 C7 C9 60.1(2)
C6 C7 C9 118.2(3)
C8 C7 H7 114.8
C6 C7 H7 114.8
C9 C7 H7 114.8
C7 C8 C9 61.0(2)
C7 C8 Br2 117.2(2)
C9 C8 Br2 119.8(2)
C7 C8 Br1 120.9(2)
C9 C8 Br1 121.0(2)
Br2 C8 Br1 109.63(15)
C16 C9 C10 115.4(3)
C16 C9 C8 119.4(3)
C10 C9 C8 119.5(3)
C16 C9 C7 120.0(3)
C10 C9 C7 111.4(3)
C8 C9 C7 58.8(2)
C9 C10 C11 108.6(3)
C9 C10 H10A 110.0
C11 C10 H10A 110.0
C9 C10 H10B 110.0
C11 C10 H10B 110.0
H10A C10 H10B 108.3
C10 C11 C1 115.9(3)
C10 C11 H11A 108.3
C1 C11 H11A 108.3
C10 C11 H11B 108.3
C1 C11 H11B 108.3
H11A C11 H11B 107.4
O1 C12 C13 120.5(4)
O1 C12 C1 120.9(4)
C13 C12 C1 118.4(3)
C12 C13 H13A 109.5
C12 C13 H13B 109.5
H13A C13 H13B 109.5
C12 C13 H13C 109.5
H13A C13 H13C 109.5
H13B C13 H13C 109.5
C5 C14 H14A 109.5
C5 C14 H14B 109.5
H14A C14 H14B 109.5
C5 C14 H14C 109.5
H14A C14 H14C 109.5
H14B C14 H14C 109.5
C5 C15 H15A 109.5
C5 C15 H15B 109.5
H15A C15 H15B 109.5
C5 C15 H15C 109.5
H15A C15 H15C 109.5
H15B C15 H15C 109.5
C9 C16 H16A 109.5
C9 C16 H16B 109.5
H16A C16 H16B 109.5
C9 C16 H16C 109.5
H16A C16 H16C 109.5
H16B C16 H16C 109.5
C28 C17 C18 111.5(3)
C28 C17 C22 112.0(3)
C18 C17 C22 109.3(3)
C28 C17 C27 103.3(3)
C18 C17 C27 109.0(3)
C22 C17 C27 111.6(2)
C19 C18 C17 115.1(3)
C19 C18 H18A 108.5
C17 C18 H18A 108.5
C19 C18 H18B 108.5
C17 C18 H18B 108.5
H18A C18 H18B 107.5
C20 C19 C18 111.1(3)
C20 C19 H19A 109.4
C18 C19 H19A 109.4
C20 C19 H19B 109.4
C18 C19 H19B 109.4
H19A C19 H19B 108.0
C19 C20 C21 112.4(3)
C19 C20 H20A 109.1
C21 C20 H20A 109.1
C19 C20 H20B 109.1
C21 C20 H20B 109.1
H20A C20 H20B 107.9
C20 C21 C30 109.9(3)
C20 C21 C31 109.8(3)
C30 C21 C31 106.6(3)
C20 C21 C22 110.2(3)
C30 C21 C22 110.9(3)
C31 C21 C22 109.4(3)
C23 C22 C21 111.5(3)
C23 C22 C17 109.7(2)
C21 C22 C17 114.8(2)
C23 C22 H22 106.8
C21 C22 H22 106.8
C17 C22 H22 106.8
C24 C23 C22 121.8(3)
C24 C23 C25 59.7(2)
C22 C23 C25 118.1(3)
C24 C23 H23 115.3
C22 C23 H23 115.3
C25 C23 H23 115.3
C23 C24 C25 61.0(2)
C23 C24 Br4 117.3(2)
C25 C24 Br4 119.5(2)
C23 C24 Br3 121.5(2)
C25 C24 Br3 121.0(2)
Br4 C24 Br3 109.45(15)
C24 C25 C26 120.9(3)
C24 C25 C23 59.4(2)
C26 C25 C23 111.6(3)
C24 C25 C32 119.4(3)
C26 C25 C32 114.5(3)
C23 C25 C32 119.3(3)
C25 C26 C27 108.7(3)
C25 C26 H26A 110.0
C27 C26 H26A 110.0
C25 C26 H26B 110.0
C27 C26 H26B 110.0
H26A C26 H26B 108.3
C26 C27 C17 114.6(3)
C26 C27 H27A 108.6
C17 C27 H27A 108.6
C26 C27 H27B 108.6
C17 C27 H27B 108.6
H27A C27 H27B 107.6
O2 C28 C29 119.4(4)
O2 C28 C17 121.5(4)
C29 C28 C17 118.9(3)
C28 C29 H29A 109.5
C28 C29 H29B 109.5
H29A C29 H29B 109.5
C28 C29 H29C 109.5
H29A C29 H29C 109.5
H29B C29 H29C 109.5
C21 C30 H30A 109.5
C21 C30 H30B 109.5
H30A C30 H30B 109.5
C21 C30 H30C 109.5
H30A C30 H30C 109.5
H30B C30 H30C 109.5
C21 C31 H31A 109.5
C21 C31 H31B 109.5
H31A C31 H31B 109.5
C21 C31 H31C 109.5
H31A C31 H31C 109.5
H31B C31 H31C 109.5
C25 C32 H32A 109.5
C25 C32 H32B 109.5
H32A C32 H32B 109.5
C25 C32 H32C 109.5
H32A C32 H32C 109.5
H32B C32 H32C 109.5

loop_
_geom_bond_atom_site_label_1
_geom_bond_atom_site_label_2
_geom_bond_distance
C1 C2 1.529(5)
C1 C12 1.540(5)
C1 C6 1.564(4)
C1 C11 1.567(4)
C2 C3 1.516(5)
C2 H2A 0.9700
C2 H2B 0.9700
C3 C4 1.506(5)
C3 H3A 0.9700
C3 H3B 0.9700
C4 C5 1.539(5)
C4 H4A 0.9700
C4 H4B 0.9700
C5 C15 1.527(5)
C5 C14 1.537(5)
C5 C6 1.543(4)
C6 C7 1.519(4)
C6 H6 0.9800
C7 C8 1.489(4)
C7 C9 1.523(4)
C7 H7 0.9800
C8 C9 1.510(4)
C8 Br2 1.924(3)
C8 Br1 1.933(3)
C9 C16 1.501(4)
C9 C10 1.506(4)
C10 C11 1.517(5)
C10 H10A 0.9700
C10 H10B 0.9700
C11 H11A 0.9700
C11 H11B 0.9700
C12 O1 1.213(4)
C12 C13 1.509(5)
C13 H13A 0.9600
C13 H13B 0.9600
C13 H13C 0.9600
C14 H14A 0.9600
C14 H14B 0.9600
C14 H14C 0.9600
C15 H15A 0.9600
C15 H15B 0.9600
C15 H15C 0.9600
C16 H16A 0.9600
C16 H16B 0.9600
C16 H16C 0.9600
C17 C28 1.524(5)
C17 C18 1.532(5)
C17 C22 1.563(4)
C17 C27 1.570(5)
C18 C19 1.516(5)
C18 H18A 0.9700
C18 H18B 0.9700
C19 C20 1.515(5)
C19 H19A 0.9700
C19 H19B 0.9700
C20 C21 1.531(4)
C20 H20A 0.9700
C20 H20B 0.9700
C21 C30 1.538(4)
C21 C31 1.550(5)
C21 C22 1.556(4)
C22 C23 1.515(4)
C22 H22 0.9800
C23 C24 1.496(4)
C23 C25 1.520(4)
C23 H23 0.9800
C24 C25 1.500(4)
C24 Br4 1.928(3)
C24 Br3 1.928(3)
C25 C26 1.509(5)
C25 C32 1.528(4)
C26 C27 1.526(5)
C26 H26A 0.9700
C26 H26B 0.9700
C27 H27A 0.9700
C27 H27B 0.9700
C28 O2 1.215(4)
C28 C29 1.506(5)
C29 H29A 0.9600
C29 H29B 0.9600
C29 H29C 0.9600
C30 H30A 0.9600
C30 H30B 0.9600
C30 H30C 0.9600
C31 H31A 0.9600
C31 H31B 0.9600
C31 H31C 0.9600
C32 H32A 0.9600
C32 H32B 0.9600
C32 H32C 0.9600
